data_7231926
loop_
_publ_author_name
'Lopes, Gon\,calo'
'da Gama, Vasco'
'Belo, Dulce'
'Sim\~ao, Dulce'
'Santos, Isabel Cordeiro'
'Almeida, Manuel'
'Raba\,ca, Sandra'

_publ_section_title
;
 A 4-cyanobenzene-ethylenedithio-TTF electron donor and its
 (1&#x2009;:&#x2009;1) triiodide radical cation salt; isomer effects in
 C--N&#x22EF;H--C interactions
;
_journal_issue 4
_journal_name_full CrystEngComm
_journal_page_first 637
_journal_paper_doi 10.1039/C8CE01967C
_journal_volume 21
_journal_year 2019
_chemical_formula_moiety 'C8 H3 N O S2'
_chemical_formula_sum 'C8 H3 N O S2'
_chemical_formula_weight 193.23
_space_group_IT_number 14
_space_group_name_Hall '-P 2ybc'
_space_group_name_H-M_alt 'P 1 21/c 1'
_symmetry_cell_setting monoclinic
_symmetry_space_group_name_Hall '-P 2ybc'
_symmetry_space_group_name_H-M 'P 1 21/c 1'
_atom_sites_solution_hydrogens geom
_atom_sites_solution_primary direct
_atom_sites_solution_secondary difmap
_audit_creation_method SHELXL-97
_audit_update_record
;
2018-11-14 deposited with the CCDC.
2018-12-03 downloaded from the CCDC.
;
_cell_angle_alpha 90.00
_cell_angle_beta 92.231(2)
_cell_angle_gamma 90.00
_cell_formula_units_Z 4
_cell_length_a 3.8349(2)
_cell_length_b 14.8206(6)
_cell_length_c 13.7718(5)
_cell_measurement_reflns_used 1592
_cell_measurement_temperature 150(2)
_cell_measurement_theta_max 26.78
_cell_measurement_theta_min 2.96
_cell_volume 782.13(6)
_computing_cell_refinement 'Bruker SAINT'
_computing_data_collection 'Bruker APEX2'
_computing_data_reduction 'Bruker SAINT'
_computing_structure_refinement 'SHELXL-97 (Sheldrick, 2008)'
_computing_structure_solution 'SHELXS-97 (Sheldrick, 2008)'
_diffrn_ambient_temperature 150(2)
_diffrn_measured_fraction_theta_full 0.993
_diffrn_measured_fraction_theta_max 0.993
_diffrn_measurement_device_type 'Bruker APEX-II CCD'
_diffrn_measurement_method '\f and \w scans'
_diffrn_radiation_monochromator graphite
_diffrn_radiation_source 'fine-focus sealed tube'
_diffrn_radiation_type MoK\a
_diffrn_radiation_wavelength 0.71073
_diffrn_reflns_av_R_equivalents 0.0431
_diffrn_reflns_av_sigmaI/netI 0.0476
_diffrn_reflns_limit_h_max 3
_diffrn_reflns_limit_h_min -4
_diffrn_reflns_limit_k_max 18
_diffrn_reflns_limit_k_min -17
_diffrn_reflns_limit_l_max 16
_diffrn_reflns_limit_l_min -15
_diffrn_reflns_number 4515
_diffrn_reflns_theta_full 25.67
_diffrn_reflns_theta_max 25.67
_diffrn_reflns_theta_min 3.12
_exptl_absorpt_coefficient_mu 0.619
_exptl_absorpt_correction_T_max 0.9638
_exptl_absorpt_correction_T_min 0.9184
_exptl_absorpt_correction_type multi-scan
_exptl_absorpt_process_details sadabs
_exptl_crystal_colour Yellow
_exptl_crystal_density_diffrn 1.641
_exptl_crystal_density_method 'not measured'
_exptl_crystal_description needle
_exptl_crystal_F_000 392
_exptl_crystal_size_max 0.14
_exptl_crystal_size_mid 0.08
_exptl_crystal_size_min 0.06
_refine_diff_density_max 1.051
_refine_diff_density_min -0.520
_refine_diff_density_rms 0.092
_refine_ls_extinction_method none
_refine_ls_goodness_of_fit_ref 1.098
_refine_ls_hydrogen_treatment constr
_refine_ls_matrix_type full
_refine_ls_number_parameters 109
_refine_ls_number_reflns 1479
_refine_ls_number_restraints 0
_refine_ls_restrained_S_all 1.098
_refine_ls_R_factor_all 0.0621
_refine_ls_R_factor_gt 0.0469
_refine_ls_shift/su_max 0.001
_refine_ls_shift/su_mean 0.000
_refine_ls_structure_factor_coef Fsqd
_refine_ls_weighting_details 'calc w=1/[\s^2^(Fo^2^)+(0.0485P)^2^+1.1451P] where P=(Fo^2^+2Fc^2^)/3'
_refine_ls_weighting_scheme calc
_refine_ls_wR_factor_gt 0.1152
_refine_ls_wR_factor_ref 0.1222
_reflns_number_gt 1181
_reflns_number_total 1479
_reflns_threshold_expression >2sigma(I)
_cod_data_source_file c8ce01967c2.cif
_cod_data_source_block SRA4
_cod_depositor_comments 'Adding full bibliography for 7231922--7231926.cif.'
_cod_original_sg_symbol_H-M P21/c
_cod_database_code 7231926

loop_
_symmetry_equiv_pos_as_xyz
'x, y, z'
'-x, y+1/2, -z+1/2'
'-x, -y, -z'
'x, -y-1/2, z-1/2'

loop_
_atom_site_label
_atom_site_type_symbol
_atom_site_fract_x
_atom_site_fract_y
_atom_site_fract_z
_atom_site_U_iso_or_equiv
_atom_site_adp_type
_atom_site_occupancy
_atom_site_symmetry_multiplicity
_atom_site_calc_flag
_atom_site_refinement_flags
S1 S 0.3720(2) 0.09983(6) 0.27556(6) 0.0245(3) Uani 1 1 d .
S2 S 0.0823(2) 0.15497(6) 0.46422(6) 0.0237(3) Uani 1 1 d .
O1 O 0.2236(7) -0.01249(16) 0.41423(18) 0.0336(6) Uani 1 1 d .
N1 N -0.1635(9) 0.3751(2) 0.5630(2) 0.0363(8) Uani 1 1 d .
C1 C 0.3021(9) 0.3685(2) 0.2411(3) 0.0293(8) Uani 1 1 d .
H1 H 0.3470 0.4127 0.1932 0.035 Uiso 1 1 calc R
C2 C 0.3698(8) 0.2793(2) 0.2215(2) 0.0266(8) Uani 1 1 d .
H2 H 0.4614 0.2621 0.1611 0.032 Uiso 1 1 calc R
C3 C 0.3013(8) 0.2144(2) 0.2920(2) 0.0225(7) Uani 1 1 d .
C4 C 0.2270(9) 0.0651(2) 0.3893(2) 0.0248(7) Uani 1 1 d .
C5 C 0.1664(8) 0.2401(2) 0.3810(2) 0.0202(7) Uani 1 1 d .
C6 C 0.1007(8) 0.3312(2) 0.3990(2) 0.0237(7) Uani 1 1 d .
C7 C 0.1699(9) 0.3957(2) 0.3290(3) 0.0289(8) Uani 1 1 d .
H3 H 0.1272 0.4577 0.3411 0.035 Uiso 1 1 calc R
C8 C -0.0447(9) 0.3565(2) 0.4909(3) 0.0256(7) Uani 1 1 d .

loop_
_atom_site_aniso_label
_atom_site_aniso_U_11
_atom_site_aniso_U_22
_atom_site_aniso_U_33
_atom_site_aniso_U_23
_atom_site_aniso_U_13
_atom_site_aniso_U_12
S1 0.0278(5) 0.0258(5) 0.0203(4) -0.0011(3) 0.0053(3) 0.0016(3)
S2 0.0283(5) 0.0242(5) 0.0190(4) 0.0005(3) 0.0059(3) -0.0002(3)
O1 0.0481(15) 0.0217(13) 0.0318(14) 0.0003(11) 0.0136(11) 0.0037(12)
N1 0.0380(17) 0.0378(19) 0.0332(18) -0.0046(14) 0.0040(14) 0.0028(15)
C1 0.0289(18) 0.032(2) 0.0268(18) 0.0065(15) 0.0016(15) -0.0052(15)
C2 0.0251(16) 0.034(2) 0.0204(17) 0.0061(14) 0.0024(13) -0.0034(14)
C3 0.0201(15) 0.0273(18) 0.0200(16) -0.0006(13) -0.0002(13) -0.0019(14)
C4 0.0257(17) 0.0275(19) 0.0212(17) -0.0013(14) 0.0030(13) 0.0020(15)
C5 0.0184(15) 0.0254(17) 0.0167(15) 0.0004(13) -0.0005(12) -0.0001(13)
C6 0.0213(16) 0.0252(18) 0.0248(18) -0.0020(13) 0.0008(13) -0.0011(13)
C7 0.0294(18) 0.0254(19) 0.0319(19) 0.0010(14) 0.0000(15) 0.0001(15)
C8 0.0253(17) 0.0228(18) 0.0287(19) -0.0045(14) -0.0002(14) 0.0018(14)

loop_
_atom_type_symbol
_atom_type_description
_atom_type_scat_dispersion_real
_atom_type_scat_dispersion_imag
_atom_type_scat_source
C C 0.0033 0.0016 'International Tables Vol C Tables 4.2.6.8 and 6.1.1.4'
H H 0.0000 0.0000 'International Tables Vol C Tables 4.2.6.8 and 6.1.1.4'
N N 0.0061 0.0033 'International Tables Vol C Tables 4.2.6.8 and 6.1.1.4'
O O 0.0106 0.0060 'International Tables Vol C Tables 4.2.6.8 and 6.1.1.4'
S S 0.1246 0.1234 'International Tables Vol C Tables 4.2.6.8 and 6.1.1.4'

loop_
_geom_angle_atom_site_label_1
_geom_angle_atom_site_label_2
_geom_angle_atom_site_label_3
_geom_angle
C3 S1 C4 96.53(16)
C5 S2 C4 95.15(16)
C2 C1 C7 121.8(3)
C2 C1 H1 119.1
C7 C1 H1 119.1
C1 C2 C3 118.9(3)
C1 C2 H2 120.6
C3 C2 H2 120.6
C2 C3 C5 120.4(3)
C2 C3 S1 123.2(3)
C5 C3 S1 116.4(2)
O1 C4 S1 122.9(3)
O1 C4 S2 122.8(3)
S1 C4 S2 114.35(19)
C6 C5 C3 119.5(3)
C6 C5 S2 122.9(2)
C3 C5 S2 117.6(3)
C7 C6 C5 120.0(3)
C7 C6 C8 121.2(3)
C5 C6 C8 118.8(3)
C6 C7 C1 119.4(3)
C6 C7 H3 120.3
C1 C7 H3 120.3
N1 C8 C6 178.8(4)

loop_
_geom_bond_atom_site_label_1
_geom_bond_atom_site_label_2
_geom_bond_distance
S1 C3 1.736(3)
S1 C4 1.759(3)
S2 C5 1.743(3)
S2 C4 1.787(3)
O1 C4 1.200(4)
N1 C8 1.143(5)
C1 C2 1.375(5)
C1 C7 1.391(5)
C1 H1 0.9500
C2 C3 1.399(5)
C2 H2 0.9500
C3 C5 1.401(4)
C5 C6 1.398(5)
C6 C7 1.390(5)
C6 C8 1.451(5)
C7 H3 0.9500
